data_1501749
loop_
_publ_author_name
'Szafra\'nski, Marek'

_publ_section_title
;
 Crystal structures, phase transitions, and pressure-induced
 ferroelectricity in [C(NH2)3]5SO4(SO3-OC2H5)2F.
;
_journal_issue 34
_journal_name_full 'The journal of physical chemistry. B'
_journal_page_first 10277
_journal_page_last 10284
_journal_paper_doi 10.1021/jp204557d
_journal_volume 115
_journal_year 2011
_chemical_formula_moiety 'C9 H40 F N15 O12 S3'
_chemical_formula_sum 'C9 H40 F N15 O12 S3'
_chemical_formula_weight 665.74
_chemical_melting_point 450
_chemical_name_common 'pentaguanidinium diethoxysolfo-fluoro-sulfate'
_chemical_name_systematic 'pentaguanidinium diethoxysolfo-fluoro-sulfate'
_space_group_IT_number 62
_symmetry_cell_setting Pnma
_symmetry_space_group_name_Hall '-P 2ac 2n'
_symmetry_space_group_name_H-M 'P n m a'
_atom_sites_solution_hydrogens geom
_atom_sites_solution_primary direct
_atom_sites_solution_secondary difmap
_audit_creation_method SHELXL-97
_cell_angle_alpha 90.00
_cell_angle_beta 90.00
_cell_angle_gamma 90.00
_cell_formula_units_Z 4
_cell_length_a 20.272(5)
_cell_length_b 10.583(3)
_cell_length_c 14.327(3)
_cell_measurement_temperature 298(1)
_cell_volume 3073.7(13)
_computing_structure_refinement 'SHELXL-97 (Sheldrick, 1997)'
_computing_structure_solution 'SHELXS-97 (Sheldrick, 1990)'
_diffrn_ambient_temperature 298(1)
_diffrn_measured_fraction_theta_full 0.991
_diffrn_measured_fraction_theta_max 0.991
_diffrn_measurement_device_type 'KUMA KM-4'
_diffrn_measurement_method 'THETA - 2THETA'
_diffrn_radiation_monochromator graphite
_diffrn_radiation_source 'fine-focus sealed tube'
_diffrn_radiation_type MoK\a
_diffrn_radiation_wavelength 0.71073
_diffrn_reflns_av_R_equivalents 0.0000
_diffrn_reflns_av_sigmaI/netI 0.0567
_diffrn_reflns_limit_h_max 0
_diffrn_reflns_limit_h_min -22
_diffrn_reflns_limit_k_max 0
_diffrn_reflns_limit_k_min -12
_diffrn_reflns_limit_l_max 0
_diffrn_reflns_limit_l_min -16
_diffrn_reflns_number 2869
_diffrn_reflns_theta_full 25.07
_diffrn_reflns_theta_max 25.07
_diffrn_reflns_theta_min 2.01
_exptl_absorpt_coefficient_mu 0.320
_exptl_crystal_colour colourless
_exptl_crystal_density_diffrn 1.439
_exptl_crystal_density_method 'not measured'
_exptl_crystal_F_000 1408
_exptl_crystal_size_max 0.38
_exptl_crystal_size_mid 0.32
_exptl_crystal_size_min 0.25
_refine_diff_density_max 0.432
_refine_diff_density_min -0.377
_refine_diff_density_rms 0.063
_refine_ls_extinction_method none
_refine_ls_goodness_of_fit_ref 1.094
_refine_ls_hydrogen_treatment mixed
_refine_ls_matrix_type full
_refine_ls_number_parameters 252
_refine_ls_number_reflns 2869
_refine_ls_number_restraints 22
_refine_ls_restrained_S_all 1.090
_refine_ls_R_factor_all 0.1271
_refine_ls_R_factor_gt 0.0532
_refine_ls_shift/su_max 0.136
_refine_ls_shift/su_mean 0.007
_refine_ls_structure_factor_coef Fsqd
_refine_ls_weighting_details 'calc w=1/[\s^2^(Fo^2^)+(0.0648P)^2^+5.8228P] where P=(Fo^2^+2Fc^2^)/3'
_refine_ls_weighting_scheme calc
_refine_ls_wR_factor_gt 0.1603
_refine_ls_wR_factor_ref 0.1865
_reflns_number_gt 1673
_reflns_number_total 2869
_reflns_threshold_expression >2sigma(I)
_cod_data_source_file jp204557d_si_004.cif
_cod_data_source_block gfess_298
_cod_depositor_comments
;
The following automatic conversions were performed:
'_atom_site_symetry_multiplicity' tag replaced with
'_atom_site_symmetry_multiplicity'.

Automatic conversion script
Id: cif_correct_tags 1440 2010-10-19 06:21:57Z saulius 

The following automatic conversions were performed:

'_chemical_melting_point' value '450 K' was changed to '450' - the
value should be numeric and without a unit designator.

Automatic conversion script
Id: cif_fix_values 1715 2011-07-08 13:25:40Z adriana 
;
_cod_database_code 1501749

loop_
_symmetry_equiv_pos_as_xyz
'x, y, z'
'-x+1/2, -y, z+1/2'
'-x, y+1/2, -z'
'x+1/2, -y+1/2, -z+1/2'
'-x, -y, -z'
'x-1/2, y, -z-1/2'
'x, -y-1/2, z'
'-x-1/2, y-1/2, z-1/2'

loop_
_atom_site_label
_atom_site_type_symbol
_atom_site_fract_x
_atom_site_fract_y
_atom_site_fract_z
_atom_site_U_iso_or_equiv
_atom_site_adp_type
_atom_site_occupancy
_atom_site_symmetry_multiplicity
_atom_site_calc_flag
_atom_site_refinement_flags
F1 F 0.0000 0.0000 0.0000 0.0752(13) Uani 1 2 d S
C1 C 0.2851(3) -0.0066(5) 0.9456(3) 0.0535(12) Uani 1 1 d .
N11 N 0.2370(3) 0.0736(5) 0.9554(3) 0.0789(15) Uani 1 1 d .
H11A H 0.2235 0.1168 0.9083 0.095 Uiso 1 1 calc R
H11B H 0.2187 0.0836 1.0091 0.095 Uiso 1 1 calc R
N12 N 0.3130(2) -0.0220(5) 0.8637(3) 0.0703(13) Uani 1 1 d .
H12A H 0.2995 0.0211 0.8165 0.084 Uiso 1 1 calc R
H12B H 0.3448 -0.0751 0.8572 0.084 Uiso 1 1 calc R
N13 N 0.3061(3) -0.0710(5) 1.0185(3) 0.0833(16) Uani 1 1 d .
H13A H 0.2880 -0.0597 1.0721 0.100 Uiso 1 1 calc R
H13B H 0.3378 -0.1242 1.0123 0.100 Uiso 1 1 calc R
C2 C -0.0973(4) 0.2500 -0.0681(5) 0.0587(19) Uani 1 2 d S
N21 N -0.1250(2) 0.1430(4) -0.0935(3) 0.0716(13) Uani 1 1 d .
H21A H -0.1082 0.0722 -0.0760 0.086 Uiso 1 1 calc R
H21B H -0.1599 0.1438 -0.1277 0.086 Uiso 1 1 calc R
N22 N -0.0446(3) 0.2500 -0.0165(5) 0.078(2) Uani 1 2 d S
H22A H -0.0275 0.1796 0.0013 0.093 Uiso 0.50 1 calc PR
H22B H -0.0268 0.3204 -0.0002 0.093 Uiso 0.50 1 calc PR
C3 C 0.0474(2) 0.0153(5) 0.7791(4) 0.0555(12) Uani 1 1 d .
N31 N 0.0736(2) 0.0778(5) 0.8482(3) 0.0745(14) Uani 1 1 d .
H31A H 0.1039 0.1327 0.8376 0.089 Uiso 1 1 calc R
H31B H 0.0605 0.0641 0.9043 0.089 Uiso 1 1 calc R
N32 N 0.0670(2) 0.0352(5) 0.6927(3) 0.0789(15) Uani 1 1 d .
H32A H 0.0974 0.0899 0.6815 0.095 Uiso 1 1 calc R
H32B H 0.0495 -0.0065 0.6476 0.095 Uiso 1 1 calc R
N33 N -0.0004(2) -0.0656(5) 0.7960(3) 0.0760(14) Uani 1 1 d .
H33A H -0.0141 -0.0768 0.8522 0.091 Uiso 1 1 calc R
H33B H -0.0180 -0.1073 0.7508 0.091 Uiso 1 1 calc R
S1 S 0.21538(8) 0.2500 0.72561(10) 0.0391(4) Uani 1 2 d S
O11 O 0.1916(2) 0.2500 0.8232(3) 0.0528(12) Uani 1 2 d S
O12 O 0.25551(17) 0.1365(3) 0.7091(2) 0.0569(9) Uani 1 1 d .
O13 O 0.1573(2) 0.2500 0.6644(3) 0.0468(11) Uani 1 2 d S
S2 S 0.14727(10) 0.2500 0.14795(14) 0.0587(6) Uani 1 2 d S
O21 O 0.1205(3) 0.2500 0.2391(4) 0.0802(17) Uani 1 2 d S
O22A O 0.1531(6) 0.1254(9) 0.1155(9) 0.095(3) Uani 0.50 1 d P
O22B O 0.1173(6) 0.1635(11) 0.0805(8) 0.087(3) Uani 0.50 1 d P
O23 O 0.2193(4) 0.3058(8) 0.1498(6) 0.081(2) Uani 0.50 1 d P
C4 C 0.26160(10) 0.2500 0.20575(3) 0.130(5) Uani 1 2 d SD
H41 H 0.2566 0.1771 0.2496 0.156 Uiso 0.50 1 d PD
H42 H 0.2566 0.3229 0.2496 0.156 Uiso 0.50 1 d PD
C5 C 0.33239(11) 0.29255(16) 0.20697(15) 0.173(10) Uani 0.50 1 d PD
H51 H 0.35213(12) 0.2653(4) 0.14626(19) 0.260 Uiso 0.50 1 d PD
H52 H 0.35365(13) 0.2500 0.2615(2) 0.260 Uiso 1 2 d SD
H53 H 0.33168(13) 0.38658(13) 0.2138(3) 0.260 Uiso 0.50 1 d PD
S3 S 0.03047(10) 0.2500 0.44560(14) 0.0674(6) Uani 1 2 d S
O31 O 0.0982(4) 0.2500 0.4590(5) 0.136(3) Uani 1 2 d S
O32A O -0.0062(6) 0.1848(12) 0.3874(6) 0.113(4) Uani 0.50 1 d P
O32B O 0.0303(6) 0.1104(11) 0.4166(9) 0.110(4) Uani 0.50 1 d P
O33 O 0.0033(3) 0.2500 0.5469(4) 0.104(2) Uani 1 2 d S
C6 C -0.0648(2) 0.2170(4) 0.56196(16) 0.086(4) Uiso 0.50 1 d PD
H61 H -0.0482(8) 0.134(4) 0.539(7) 0.103 Uiso 0.50 1 d PD
H62 H -0.0914(7) 0.276(7) 0.522(6) 0.103 Uiso 0.50 1 d PD
C7 C -0.08038(11) 0.2328(2) 0.66392(17) 0.100(4) Uani 0.50 1 d PD
H71 H -0.12880(11) 0.2500 0.6681(3) 0.149 Uiso 1 2 d SD
H72 H -0.05337(15) 0.3057(4) 0.6866(3) 0.149 Uiso 0.50 1 d PD
H73 H -0.06788(19) 0.1518(3) 0.6951(2) 0.149 Uiso 0.50 1 d PD

loop_
_atom_site_aniso_label
_atom_site_aniso_U_11
_atom_site_aniso_U_22
_atom_site_aniso_U_33
_atom_site_aniso_U_23
_atom_site_aniso_U_13
_atom_site_aniso_U_12
F1 0.099(3) 0.074(3) 0.052(2) 0.005(2) 0.011(2) -0.013(3)
C1 0.068(3) 0.049(3) 0.044(2) 0.012(2) -0.001(3) 0.001(3)
N11 0.108(4) 0.078(3) 0.051(2) 0.012(2) 0.007(3) 0.034(3)
N12 0.083(3) 0.072(3) 0.056(3) 0.011(2) 0.004(2) 0.017(3)
N13 0.103(4) 0.089(4) 0.058(3) 0.031(3) -0.007(3) 0.021(3)
C2 0.059(5) 0.070(5) 0.047(4) 0.000 0.011(4) 0.000
N21 0.078(3) 0.060(3) 0.076(3) 0.001(2) -0.007(3) 0.002(3)
N22 0.069(4) 0.100(6) 0.063(4) 0.000 -0.012(4) 0.000
C3 0.055(3) 0.052(3) 0.059(3) 0.006(3) 0.011(3) -0.005(3)
N31 0.086(3) 0.076(3) 0.061(3) -0.003(3) 0.013(3) -0.022(3)
N32 0.089(4) 0.082(3) 0.066(3) -0.005(3) 0.017(3) -0.035(3)
N33 0.084(3) 0.078(3) 0.066(3) 0.000(3) 0.014(3) -0.027(3)
S1 0.0541(10) 0.0351(8) 0.0282(7) 0.000 0.0001(7) 0.000
O11 0.077(3) 0.052(3) 0.029(2) 0.000 0.005(2) 0.000
O12 0.076(2) 0.0469(18) 0.0476(18) 0.0006(15) 0.0014(16) 0.0158(17)
O13 0.054(3) 0.051(3) 0.035(2) 0.000 -0.001(2) 0.000
S2 0.0643(13) 0.0432(10) 0.0687(12) 0.000 0.0270(10) 0.000
O21 0.075(4) 0.099(4) 0.067(3) 0.000 0.029(3) 0.000
O22A 0.117(10) 0.053(6) 0.113(9) -0.031(6) 0.038(7) -0.014(6)
O22B 0.099(8) 0.082(7) 0.080(6) -0.005(5) -0.003(6) -0.014(6)
O23 0.077(5) 0.082(5) 0.084(5) 0.013(4) 0.014(4) -0.004(4)
C4 0.134(11) 0.127(11) 0.128(11) 0.000 -0.021(9) 0.000
C5 0.115(13) 0.101(17) 0.30(3) 0.023(15) 0.018(16) 0.012(10)
S3 0.0609(13) 0.0955(16) 0.0457(10) 0.000 -0.0052(9) 0.000
O31 0.083(5) 0.238(11) 0.087(5) 0.000 -0.011(4) 0.000
O32A 0.117(8) 0.162(13) 0.059(5) -0.032(6) 0.005(5) -0.067(8)
O32B 0.108(9) 0.082(7) 0.141(10) -0.016(7) -0.001(7) 0.000(6)
O33 0.097(5) 0.159(7) 0.055(3) 0.000 0.009(3) 0.000
C7 0.097(8) 0.109(11) 0.093(7) -0.024(12) 0.033(6) 0.007(12)

loop_
_atom_type_symbol
_atom_type_description
_atom_type_scat_dispersion_real
_atom_type_scat_dispersion_imag
_atom_type_scat_source
C C 0.0033 0.0016 'International Tables Vol C Tables 4.2.6.8 and 6.1.1.4'
H H 0.0000 0.0000 'International Tables Vol C Tables 4.2.6.8 and 6.1.1.4'
N N 0.0061 0.0033 'International Tables Vol C Tables 4.2.6.8 and 6.1.1.4'
O O 0.0106 0.0060 'International Tables Vol C Tables 4.2.6.8 and 6.1.1.4'
F F 0.0171 0.0103 'International Tables Vol C Tables 4.2.6.8 and 6.1.1.4'
S S 0.1246 0.1234 'International Tables Vol C Tables 4.2.6.8 and 6.1.1.4'

loop_
_geom_angle_atom_site_label_1
_geom_angle_atom_site_label_2
_geom_angle_atom_site_label_3
_geom_angle
_geom_angle_site_symmetry_1
_geom_angle_site_symmetry_3
N11 C1 N12 120.1(4) . .
N11 C1 N13 119.6(5) . .
N12 C1 N13 120.3(5) . .
N22 C2 N21 120.6(4) . .
N22 C2 N21 120.6(4) . 7_565
N21 C2 N21 118.9(7) . 7_565
N31 C3 N32 120.7(5) . .
N31 C3 N33 119.3(5) . .
N32 C3 N33 119.9(5) . .
O13 S1 O12 110.39(17) . .
O13 S1 O12 110.39(17) . 7_565
O12 S1 O12 109.6(3) . 7_565
O13 S1 O11 107.6(3) . .
O12 S1 O11 109.40(17) . .
O12 S1 O11 109.40(17) 7_565 .
O22A S2 O22A 140.0(10) . 7_565
O22A S2 O21 109.8(5) . .
O22A S2 O21 109.8(5) 7_565 .
O22A S2 O22B 39.4(5) . .
O22A S2 O22B 113.8(8) 7_565 .
O21 S2 O22B 116.8(5) . .
O22A S2 O22B 113.8(8) . 7_565
O22A S2 O22B 39.4(5) 7_565 7_565
O21 S2 O22B 116.8(5) . 7_565
O22B S2 O22B 77.5(9) . 7_565
O22A S2 O23 106.3(6) . .
O22A S2 O23 64.9(6) 7_565 .
O21 S2 O23 109.9(4) . .
O22B S2 O23 129.0(6) . .
O22B S2 O23 99.3(5) 7_565 .
O22A S2 O23 64.9(6) . 7_565
O22A S2 O23 106.3(6) 7_565 7_565
O21 S2 O23 109.9(4) . 7_565
O22B S2 O23 99.3(5) . 7_565
O22B S2 O23 129.0(6) 7_565 7_565
O23 S2 O23 44.0(6) . 7_565
O22B O22A S2 73.6(10) . .
O22B O22A O23 126.5(13) . 7_565
S2 O22A O23 62.8(5) . 7_565
O22A O22B S2 67.0(9) . .
O23 O23 C4 63.3(4) 7_565 .
O23 O23 S2 68.0(3) 7_565 .
C4 O23 S2 116.5(5) . .
O23 O23 O22A 117.0(5) 7_565 7_565
C4 O23 O22A 159.5(7) . 7_565
S2 O23 O22A 52.4(4) . 7_565
O23 C4 O23 53.4(7) 7_565 .
O23 C4 C5 139.8(3) 7_565 .
O23 C4 C5 119.7(3) . .
O23 C4 C5 119.7(3) 7_565 7_565
O23 C4 C5 139.8(3) . 7_565
C5 C4 C5 34.84(13) . 7_565
C5 C5 C4 72.58(7) 7_565 .
O32A S3 O32A 63.4(12) 7_565 .
O32A S3 O31 130.4(6) 7_565 .
O32A S3 O31 130.4(6) . .
O32A S3 O32B 109.4(9) 7_565 .
O32A S3 O32B 47.2(6) . .
O31 S3 O32B 92.3(5) . .
O32A S3 O32B 47.2(6) 7_565 7_565
O32A S3 O32B 109.4(9) . 7_565
O31 S3 O32B 92.3(5) . 7_565
O32B S3 O32B 148.6(10) . 7_565
O32A S3 O33 113.2(5) 7_565 .
O32A S3 O33 113.2(5) . .
O31 S3 O33 102.8(4) . .
O32B S3 O33 104.6(5) . .
O32B S3 O33 104.6(5) 7_565 .
O32B O32A S3 76.5(8) . .
O32B O32A O32A 132.8(9) . 7_565
S3 O32A O32A 58.3(6) . 7_565
O32A O32B S3 56.3(7) . .
C6 O33 C6 28.0(3) 7_565 .
C6 O33 S3 118.6(4) 7_565 .
C6 O33 S3 118.6(4) . .
C6 C6 O33 75.98(17) 7_565 .
C6 C6 C7 83.62(16) 7_565 .
O33 C6 C7 108.7(3) . .
C6 C6 C7 70.46(16) 7_565 7_565
O33 C6 C7 104.4(3) . 7_565
C7 C6 C7 13.16(15) . 7_565
C7 C7 C6 96.38(16) 7_565 .
C7 C7 C6 70.46(16) 7_565 7_565
C6 C7 C6 25.9(3) . 7_565

loop_
_geom_bond_atom_site_label_1
_geom_bond_atom_site_label_2
_geom_bond_distance
_geom_bond_site_symmetry_2
C1 N11 1.300(6) .
C1 N12 1.314(6) .
C1 N13 1.317(6) .
C2 N22 1.299(10) .
C2 N21 1.316(6) .
C2 N21 1.316(6) 7_565
C3 N31 1.303(6) .
C3 N32 1.316(6) .
C3 N33 1.316(6) .
S1 O13 1.469(5) .
S1 O12 1.470(3) .
S1 O12 1.470(3) 7_565
S1 O11 1.480(4) .
S2 O22A 1.403(9) .
S2 O22A 1.403(9) 7_565
S2 O21 1.415(6) .
S2 O22B 1.463(11) .
S2 O22B 1.463(11) 7_565
S2 O23 1.576(8) .
S2 O23 1.576(8) 7_565
O22A O22B 0.968(12) .
O22A O23 1.605(14) 7_565
O23 O23 1.181(16) 7_565
O23 C4 1.314(9) .
O23 O22A 1.605(14) 7_565
C4 O23 1.314(9) 7_565
C4 C5 1.5041(4) .
C4 C5 1.5041(4) 7_565
C5 C5 0.901(3) 7_565
S3 O32A 1.313(9) 7_565
S3 O32A 1.313(9) .
S3 O31 1.385(7) .
S3 O32B 1.535(11) .
S3 O32B 1.535(11) 7_565
S3 O33 1.553(6) .
O32A O32B 1.159(14) .
O32A O32A 1.38(3) 7_565
O33 C6 1.440(7) 7_565
O33 C6 1.440(7) .
C6 C6 0.698(8) 7_565
C6 C7 1.5041(4) .
C6 C7 1.5861(14) 7_565
C7 C7 0.363(4) 7_565
C7 C6 1.5861(14) 7_565
